data_4023810
loop_
_publ_author_name
'Vincenzo Giulio Albano'
'Andrea Gualandi'
'Magda Monari'
'Diego Savoia'

_publ_section_title
;
 Asymmetric Synthesis of 8-Aminoindolizidine
 from Chiral 2-Pyrroleimines
;
_journal_name_full 'Journal of Organic Chemistry'
_journal_page_first 8376
_journal_page_last 8381
_journal_paper_doi 10.1021/jo8014598
_journal_volume 73
_journal_year 2008
_chemical_formula_sum 'C17 H28 N2 O2'
_chemical_formula_weight 292.41
_chemical_name_systematic
; 
 ? 
;
_space_group_IT_number 19
_symmetry_cell_setting orthorhombic
_symmetry_space_group_name_Hall 'P 2ac 2ab'
_symmetry_space_group_name_H-M 'P 21 21 21'
_atom_sites_solution_hydrogens geom
_atom_sites_solution_primary direct
_atom_sites_solution_secondary difmap
_audit_creation_method SHELXL-97
_cell_angle_alpha 90.00
_cell_angle_beta 90.00
_cell_angle_gamma 90.00
_cell_formula_units_Z 4
_cell_length_a 5.9075(5)
_cell_length_b 16.5865(15)
_cell_length_c 16.6873(15)
_cell_measurement_temperature 296(2)
_cell_volume 1635.1(3)
_computing_cell_refinement SMART
_computing_data_collection SMART
_computing_data_reduction SAINT+
_computing_molecular_graphics 'SCHAKAL99 (Keller 1999)'
_computing_publication_material 'SHELXL-97 (Sheldrick, 1997)'
_computing_structure_refinement 'SHELXL-97 (Sheldrick, 1997)'
_computing_structure_solution 'SIR-97 (Giacovazzo, 1997)'
_diffrn_ambient_temperature 296(2)
_diffrn_measured_fraction_theta_full 0.998
_diffrn_measured_fraction_theta_max 0.998
_diffrn_measurement_device_type 'Bruker SMART Apex II CCD'
_diffrn_measurement_method 'phi and omega scans'
_diffrn_radiation_monochromator graphite
_diffrn_radiation_source 'fine-focus sealed tube'
_diffrn_radiation_type MoK\a
_diffrn_radiation_wavelength 0.71073
_diffrn_reflns_av_R_equivalents 0.0536
_diffrn_reflns_av_sigmaI/netI 0.0302
_diffrn_reflns_limit_h_max 7
_diffrn_reflns_limit_h_min -7
_diffrn_reflns_limit_k_max 19
_diffrn_reflns_limit_k_min -19
_diffrn_reflns_limit_l_max 19
_diffrn_reflns_limit_l_min -19
_diffrn_reflns_number 11390
_diffrn_reflns_theta_full 25.08
_diffrn_reflns_theta_max 25.08
_diffrn_reflns_theta_min 1.73
_exptl_absorpt_coefficient_mu 0.078
_exptl_absorpt_correction_T_max 0.996
_exptl_absorpt_correction_T_min 0.984
_exptl_absorpt_correction_type empirical
_exptl_absorpt_process_details SADABS
_exptl_crystal_colour colorless
_exptl_crystal_density_diffrn 1.188
_exptl_crystal_density_method 'not measured'
_exptl_crystal_description needle
_exptl_crystal_F_000 640
_exptl_crystal_size_max 0.20
_exptl_crystal_size_mid 0.10
_exptl_crystal_size_min 0.05
_refine_diff_density_max 0.082
_refine_diff_density_min -0.109
_refine_diff_density_rms 0.024
_refine_ls_extinction_method none
_refine_ls_goodness_of_fit_ref 1.055
_refine_ls_hydrogen_treatment mixed
_refine_ls_matrix_type full
_refine_ls_number_parameters 202
_refine_ls_number_reflns 1691
_refine_ls_number_restraints 4
_refine_ls_restrained_S_all 1.055
_refine_ls_R_factor_all 0.0549
_refine_ls_R_factor_gt 0.0334
_refine_ls_shift/su_max 0.000
_refine_ls_shift/su_mean 0.000
_refine_ls_structure_factor_coef Fsqd
_refine_ls_weighting_details 'calc w=1/[\s^2^(Fo^2^)+(0.0332P)^2^+0.0000P] where P=(Fo^2^+2Fc^2^)/3'
_refine_ls_weighting_scheme calc
_refine_ls_wR_factor_gt 0.0633
_refine_ls_wR_factor_ref 0.0681
_reflns_number_gt 1251
_reflns_number_total 1691
_reflns_threshold_expression >2sigma(I)
_cod_data_source_file jo8014598_si_004.cif
_cod_data_source_block (S,S)-14b
_cod_database_code 4023810

loop_
_symmetry_equiv_pos_as_xyz
'x, y, z'
'-x+1/2, -y, z+1/2'
'-x, y+1/2, -z+1/2'
'x+1/2, -y+1/2, -z'

loop_
_atom_site_label
_atom_site_type_symbol
_atom_site_fract_x
_atom_site_fract_y
_atom_site_fract_z
_atom_site_U_iso_or_equiv
_atom_site_adp_type
_atom_site_occupancy
_atom_site_symmetry_multiplicity
_atom_site_calc_flag
_atom_site_refinement_flags
_atom_site_disorder_assembly
_atom_site_disorder_group
N9 N 0.8380(3) 0.00751(9) 0.65169(9) 0.0439(4) Uani 1 1 d . . .
N4 N 1.1115(3) -0.08997(9) 0.52153(10) 0.0457(5) Uani 1 1 d . . .
O11 O 0.8899(3) 0.02682(9) 0.78184(8) 0.0610(5) Uani 1 1 d . . .
O10 O 0.5909(3) -0.04749(10) 0.74355(9) 0.0711(5) Uani 1 1 d . . .
C1 C 0.9875(4) -0.16425(13) 0.63185(14) 0.0643(7) Uani 1 1 d . . .
H1A H 0.8778 -0.2056 0.6453 0.077 Uiso 1 1 calc R . .
H1B H 1.0175 -0.1319 0.6791 0.077 Uiso 1 1 calc R . .
C2 C 1.2055(5) -0.20179(14) 0.59975(14) 0.0709(7) Uani 1 1 d . . .
H2A H 1.3330 -0.1884 0.6339 0.085 Uiso 1 1 calc R . .
H2B H 1.1920 -0.2600 0.5966 0.085 Uiso 1 1 calc R . .
C3 C 1.2343(4) -0.16544(13) 0.51703(14) 0.0613(6) Uani 1 1 d . . .
H3A H 1.3929 -0.1562 0.5051 0.074 Uiso 1 1 calc R . .
H3B H 1.1706 -0.2004 0.4762 0.074 Uiso 1 1 calc R . .
C5 C 1.0646(4) -0.05257(13) 0.44453(12) 0.0543(6) Uani 1 1 d . . .
H5A H 0.9770 -0.0892 0.4115 0.065 Uiso 1 1 calc R . .
H5B H 1.2057 -0.0412 0.4171 0.065 Uiso 1 1 calc R . .
C6 C 0.9341(4) 0.02489(13) 0.45691(12) 0.0555(6) Uani 1 1 d . . .
H6A H 0.8934 0.0475 0.4053 0.067 Uiso 1 1 calc R . .
H6B H 1.0291 0.0637 0.4845 0.067 Uiso 1 1 calc R . .
C7 C 0.7206(4) 0.01003(12) 0.50572(12) 0.0520(6) Uani 1 1 d . . .
H7A H 0.6119 -0.0180 0.4722 0.062 Uiso 1 1 calc R . .
H7B H 0.6551 0.0617 0.5199 0.062 Uiso 1 1 calc R . .
C8 C 0.7557(4) -0.03882(12) 0.58247(12) 0.0446(5) Uani 1 1 d D . .
H8 H 0.605(3) -0.0589(11) 0.6007(11) 0.054 Uiso 1 1 d D . .
C81 C 0.9022(4) -0.11187(12) 0.56313(13) 0.0469(6) Uani 1 1 d D . .
H81 H 0.807(3) -0.1458(11) 0.5273(11) 0.056 Uiso 1 1 d D . .
C10 C 0.7563(5) -0.00857(14) 0.72571(14) 0.0521(6) Uani 1 1 d . . .
C12 C 1.0952(4) 0.05280(14) 0.74316(12) 0.0571(6) Uani 1 1 d . . .
H12A H 1.2138 0.0129 0.7495 0.069 Uiso 1 1 calc R . .
H12B H 1.1471 0.1036 0.7654 0.069 Uiso 1 1 calc R . .
C13 C 1.0318(4) 0.06250(13) 0.65477(12) 0.0437(5) Uani 1 1 d D . .
H13 H 1.156(3) 0.0406(11) 0.6227(11) 0.052 Uiso 1 1 d D . .
C14 C 0.9722(4) 0.14917(12) 0.63019(13) 0.0419(5) Uani 1 1 d D . .
H14 H 0.894(3) 0.1455(11) 0.5787(9) 0.050 Uiso 1 1 d D . .
C15 C 0.8124(4) 0.19324(12) 0.68661(13) 0.0531(6) Uani 1 1 d . . .
H15A H 0.6738 0.1624 0.6923 0.064 Uiso 1 1 calc R . .
H15B H 0.8820 0.1975 0.7391 0.064 Uiso 1 1 calc R . .
C16 C 0.7562(4) 0.27698(12) 0.65591(14) 0.0610(6) Uani 1 1 d . . .
H16A H 0.6684 0.2725 0.6070 0.073 Uiso 1 1 calc R . .
H16B H 0.6642 0.3049 0.6953 0.073 Uiso 1 1 calc R . .
C17 C 0.9678(4) 0.32576(13) 0.63950(14) 0.0630(7) Uani 1 1 d . . .
H17A H 0.9256 0.3769 0.6155 0.076 Uiso 1 1 calc R . .
H17B H 1.0441 0.3370 0.6898 0.076 Uiso 1 1 calc R . .
C18 C 1.1280(4) 0.28193(13) 0.58420(14) 0.0613(7) Uani 1 1 d . . .
H18A H 1.2662 0.3130 0.5784 0.074 Uiso 1 1 calc R . .
H18B H 1.0593 0.2767 0.5317 0.074 Uiso 1 1 calc R . .
C19 C 1.1845(4) 0.19872(13) 0.61664(14) 0.0576(6) Uani 1 1 d . . .
H19A H 1.2658 0.2042 0.6668 0.069 Uiso 1 1 calc R . .
H19B H 1.2823 0.1709 0.5790 0.069 Uiso 1 1 calc R . .

loop_
_atom_site_aniso_label
_atom_site_aniso_U_11
_atom_site_aniso_U_22
_atom_site_aniso_U_33
_atom_site_aniso_U_23
_atom_site_aniso_U_13
_atom_site_aniso_U_12
N9 0.0511(11) 0.0430(10) 0.0375(10) 0.0001(8) 0.0055(8) -0.0007(9)
N4 0.0526(11) 0.0431(10) 0.0413(10) -0.0014(9) 0.0022(10) 0.0029(9)
O11 0.0741(12) 0.0713(11) 0.0376(8) 0.0043(8) 0.0028(9) 0.0067(10)
O10 0.0667(12) 0.0787(11) 0.0677(10) 0.0139(10) 0.0232(10) -0.0040(10)
C1 0.088(2) 0.0487(13) 0.0565(16) 0.0101(12) 0.0027(14) 0.0121(14)
C2 0.0854(19) 0.0583(14) 0.0690(18) 0.0016(13) -0.0059(15) 0.0192(16)
C3 0.0616(15) 0.0525(14) 0.0699(16) -0.0122(13) -0.0004(15) 0.0084(12)
C5 0.0681(16) 0.0537(13) 0.0412(13) -0.0056(11) 0.0023(12) -0.0052(13)
C6 0.0789(17) 0.0510(14) 0.0366(12) 0.0030(10) -0.0061(13) -0.0047(13)
C7 0.0584(15) 0.0463(13) 0.0515(13) -0.0033(11) -0.0148(12) 0.0042(12)
C8 0.0458(13) 0.0424(12) 0.0458(13) 0.0019(10) -0.0007(11) -0.0028(11)
C81 0.0561(15) 0.0392(12) 0.0455(13) -0.0036(10) -0.0037(12) -0.0008(12)
C10 0.0551(14) 0.0526(14) 0.0486(15) 0.0056(12) 0.0081(13) 0.0130(13)
C12 0.0580(15) 0.0640(14) 0.0495(14) 0.0039(13) -0.0099(13) 0.0080(13)
C13 0.0422(13) 0.0468(13) 0.0421(13) -0.0012(11) 0.0009(10) 0.0025(11)
C14 0.0476(14) 0.0429(12) 0.0352(12) -0.0024(10) -0.0022(10) -0.0017(10)
C15 0.0565(15) 0.0482(13) 0.0547(14) -0.0034(11) 0.0067(12) -0.0004(12)
C16 0.0689(16) 0.0492(14) 0.0647(16) -0.0062(11) 0.0081(14) 0.0109(13)
C17 0.0870(19) 0.0444(13) 0.0575(16) -0.0028(12) -0.0040(15) -0.0071(13)
C18 0.0651(16) 0.0526(14) 0.0661(16) 0.0032(13) 0.0004(14) -0.0106(13)
C19 0.0552(15) 0.0550(13) 0.0624(15) 0.0018(12) 0.0048(12) -0.0031(12)

loop_
_atom_type_symbol
_atom_type_description
_atom_type_scat_dispersion_real
_atom_type_scat_dispersion_imag
_atom_type_scat_source
C C 0.0033 0.0016 'International Tables Vol C Tables 4.2.6.8 and 6.1.1.4'
H H 0.0000 0.0000 'International Tables Vol C Tables 4.2.6.8 and 6.1.1.4'
N N 0.0061 0.0033 'International Tables Vol C Tables 4.2.6.8 and 6.1.1.4'
O O 0.0106 0.0060 'International Tables Vol C Tables 4.2.6.8 and 6.1.1.4'

loop_
_geom_angle_atom_site_label_1
_geom_angle_atom_site_label_2
_geom_angle_atom_site_label_3
_geom_angle
_geom_angle_site_symmetry_1
_geom_angle_site_symmetry_3
_geom_angle_publ_flag
C10 N9 C13 111.69(18) . . ?
C10 N9 C8 119.78(18) . . ?
C13 N9 C8 127.69(16) . . ?
C3 N4 C5 114.73(17) . . ?
C3 N4 C81 103.48(16) . . ?
C5 N4 C81 111.35(17) . . ?
C10 O11 C12 108.04(17) . . ?
C81 C1 C2 104.31(19) . . ?
C3 C2 C1 104.6(2) . . ?
N4 C3 C2 103.89(18) . . ?
N4 C5 C6 109.81(16) . . ?
C5 C6 C7 110.98(18) . . ?
C6 C7 C8 114.94(18) . . ?
N9 C8 C81 113.22(17) . . ?
N9 C8 C7 115.20(16) . . ?
C81 C8 C7 108.72(17) . . ?
N4 C81 C1 102.65(18) . . ?
N4 C81 C8 112.52(16) . . ?
C1 C81 C8 118.79(18) . . ?
O10 C10 N9 128.2(2) . . ?
O10 C10 O11 122.1(2) . . ?
N9 C10 O11 109.7(2) . . ?
O11 C12 C13 104.91(17) . . ?
N9 C13 C12 99.19(17) . . ?
N9 C13 C14 113.22(17) . . ?
C12 C13 C14 114.33(18) . . ?
C19 C14 C15 110.19(17) . . ?
C19 C14 C13 110.94(17) . . ?
C15 C14 C13 115.28(17) . . ?
C16 C15 C14 111.53(18) . . ?
C17 C16 C15 111.7(2) . . ?
C18 C17 C16 111.79(18) . . ?
C17 C18 C19 110.94(19) . . ?
C18 C19 C14 111.33(18) . . ?

loop_
_geom_bond_atom_site_label_1
_geom_bond_atom_site_label_2
_geom_bond_distance
_geom_bond_site_symmetry_2
_geom_bond_publ_flag
N9 C10 1.353(3) . ?
N9 C13 1.465(3) . ?
N9 C8 1.470(2) . ?
N4 C3 1.449(3) . ?
N4 C5 1.454(2) . ?
N4 C81 1.464(3) . ?
O11 C10 1.358(3) . ?
O11 C12 1.440(2) . ?
O10 C10 1.208(3) . ?
C1 C81 1.524(3) . ?
C1 C2 1.527(3) . ?
C2 C3 1.516(3) . ?
C5 C6 1.513(3) . ?
C6 C7 1.521(3) . ?
C7 C8 1.530(3) . ?
C8 C81 1.524(3) . ?
C12 C13 1.530(3) . ?
C13 C14 1.536(3) . ?
C14 C19 1.517(3) . ?
C14 C15 1.520(3) . ?
C15 C16 1.517(3) . ?
C16 C17 1.514(3) . ?
C17 C18 1.509(3) . ?
C18 C19 1.520(3) . ?

loop_
_cod_related_entry_id
_cod_related_entry_database
_cod_related_entry_code
1 ChemSpider 30658784
